data_7027656
loop_
_publ_author_name
'Bruce, Michael I.'
'Hall, Ben C.'
'Kelly, Brian D.'
'Low, Paul J.'
'Skelton, Brian W.'
'White, Allan H.'

_publ_section_title
;
 An efficient synthesis of polyynyl and polyynediyl complexes of
 ruthenium(II)&#x200A;&#x2020;
;
_journal_issue 21
_journal_name_full 'Journal of the Chemical Society, Dalton Transactions'
_journal_page_first 3719
_journal_paper_doi 10.1039/a905174k
_journal_year 1999
_chemical_formula_sum 'C74 H58 Co2 O4 P4 Ru'
_chemical_formula_weight 1354.11
_space_group_IT_number 14
_symmetry_cell_setting monoclinic
_symmetry_space_group_name_Hall '-P 2yn'
_symmetry_space_group_name_H-M 'P 1 21/n 1'
_cell_angle_alpha 90.00000
_cell_angle_beta 111.223(5)
_cell_angle_gamma 90.00000
_cell_formula_units_Z 4
_cell_length_a 17.474(3)
_cell_length_b 17.164(3)
_cell_length_c 22.453(4)
_cell_measurement_reflns_used 8192
_cell_measurement_temperature 293
_cell_measurement_theta_max 28
_cell_measurement_theta_min 2
_cell_volume 6277.5(19)
_computing_cell_refinement 'Siemens SAINT (Siemens, 1995)'
_computing_data_collection 'Siemens SMART (Siemens, 1995)'
_computing_data_reduction xtal
_computing_molecular_graphics xtal
_computing_publication_material 'xtal BONDLA CIFIO'
_computing_structure_refinement 'xtal CRYLSQ'
_computing_structure_solution xtal
_diffrn_ambient_temperature 293
_diffrn_measurement_device_type
;
Bruker SMART CCD diffractometer
;
_diffrn_measurement_method '\w scans'
_diffrn_radiation_detector 'CCD area detector'
_diffrn_radiation_monochromator graphite
_diffrn_radiation_source 'sealed tube'
_diffrn_radiation_type 'Mo K\a'
_diffrn_radiation_wavelength .71073
_diffrn_reflns_av_R_equivalents .092
_diffrn_reflns_av_sigmaI/netI .499
_diffrn_reflns_limit_h_max 19
_diffrn_reflns_limit_h_min -20
_diffrn_reflns_limit_k_max 20
_diffrn_reflns_limit_k_min 0
_diffrn_reflns_limit_l_max 26
_diffrn_reflns_limit_l_min 0
_diffrn_reflns_number 55791
_diffrn_reflns_theta_max 25.17
_diffrn_reflns_theta_min 1.28
_diffrn_standards_decay_% 0
_exptl_absorpt_coefficient_mu .91
_exptl_absorpt_correction_T_max .914
_exptl_absorpt_correction_T_min .361
_exptl_absorpt_correction_type multi-scan
_exptl_absorpt_process_details
;
 SADABS; Sheldrick, 1996
;
_exptl_crystal_density_diffrn 1.433
_exptl_crystal_description plate
_exptl_crystal_F_000 2768
_exptl_crystal_size_max .20
_exptl_crystal_size_mid .17
_exptl_crystal_size_min .04
_refine_diff_density_max 1.063
_refine_diff_density_min -.59
_refine_ls_abs_structure_details none
_refine_ls_extinction_method none
_refine_ls_goodness_of_fit_all 1.029
_refine_ls_goodness_of_fit_ref 1.511
_refine_ls_hydrogen_treatment noref
_refine_ls_matrix_type full
_refine_ls_number_constraints 0
_refine_ls_number_parameters 731
_refine_ls_number_reflns 3240
_refine_ls_number_restraints 3
_refine_ls_R_factor_all .285
_refine_ls_R_factor_gt .082
_refine_ls_shift/su_max .046
_refine_ls_shift/su_mean .002
_refine_ls_structure_factor_coef F
_refine_ls_weighting_scheme calc
_refine_ls_wR_factor_all .098
_refine_ls_wR_factor_ref .071
_reflns_d_resolution_high .836
_reflns_d_resolution_low 15.905
_reflns_limit_h_max 20
_reflns_limit_h_min 0
_reflns_limit_k_max 20
_reflns_limit_k_min 0
_reflns_limit_l_max 25
_reflns_limit_l_min -26
_reflns_number_gt 3240
_reflns_number_total 11195
_reflns_threshold_expression 'F    > 4.00 sig(F   )'
_cod_data_source_file 905174ksup1.cif
_cod_data_source_block br471
_cod_original_cell_volume 6277(2)
_cod_original_sg_symbol_Hall -p_2yn
_cod_original_sg_symbol_H-M p_1_21/n_1
_cod_original_formula_sum 'C74 H58 Co2 O4 P4 Ru1'
_cod_database_code 7027656

loop_
_symmetry_equiv_pos_as_xyz
+x,+y,+z
1/2-x,1/2+y,1/2-z
-x,-y,-z
1/2+x,1/2-y,1/2+z

loop_
_atom_site_label
_atom_site_fract_x
_atom_site_fract_y
_atom_site_fract_z
_atom_site_U_iso_or_equiv
_atom_site_adp_type
_atom_site_occupancy
Ru1 .22310(9) .76031(10) .22902(7) .0473(10) Uani 1.00000
Co2 -.14603(17) .8338(2) .15240(15) .074(2) Uani 1.00000
Co3 -.10604(17) .8174(2) .26817(15) .080(2) Uani 1.00000
C21 -.1191(13) .8555(16) .0883(12) .10(2) Uani 1.00000
O21 -.0998(11) .8734(10) .0453(8) .112(13) Uani 1.00000
C22 -.1811(14) .7323(16) .1349(13) .089(19) Uani 1.00000
O22 -.1993(13) .6701(12) .1271(11) .150(17) Uani 1.00000
O31 .0075(11) .8549(13) .3946(8) .151(16) Uani 1.00000
C31 -.0379(13) .8387(16) .3435(11) .096(19) Uani 1.00000
C32 -.1148(18) .7129(16) .2768(14) .10(2) Uani 1.00000
O32 -.1233(12) .6490(11) .2782(11) .150(17) Uani 1.00000
C1 .1069(11) .7823(10) .2216(8) .047(6) Uiso 1.00000
C2 .0436(11) .8086(10) .2209(8) .049(12) Uani 1.00000
C3 -.0349(13) .8379(14) .2171(8) .066(15) Uani 1.00000
C4 -.0769(11) .9008(13) .2195(9) .065(14) Uani 1.00000
P1 .2392(3) .6875(3) .3183(2) .052(3) Uani 1.00000
C111 .2629(13) .7547(12) .3850(9) .056(13) Uani 1.00000
C112 .3388(14) .7591(13) .4332(11) .065(15) Uani 1.00000
C113 .3584(13) .8127(17) .4795(10) .081(18) Uani 1.00000
C114 .3043(18) .8689(13) .4822(10) .076(17) Uani 1.00000
C115 .2270(16) .8662(13) .4347(13) .084(18) Uani 1.00000
C116 .2083(14) .8101(15) .3866(10) .077(17) Uani 1.00000
C121 .3264(13) .6190(13) .3455(11) .060(15) Uani 1.00000
C122 .3845(16) .6157(13) .3185(10) .075(16) Uani 1.00000
C123 .4511(13) .5635(17) .3427(14) .10(2) Uani 1.00000
C124 .456(2) .5155(18) .3937(16) .11(2) Uani 1.00000
C125 .4008(19) .5197(17) .4216(14) .10(2) Uani 1.00000
C126 .3352(13) .5701(14) .3970(11) .067(16) Uani 1.00000
C131 .1600(12) .6262(13) .3250(11) .051(14) Uani 1.00000
C132 .1142(17) .6451(14) .3626(10) .089(18) Uani 1.00000
C133 .0551(17) .589(2) .3658(12) .10(2) Uani 1.00000
C134 .0444(17) .520(2) .3334(16) .11(3) Uani 1.00000
C135 .0879(16) .5022(16) .2997(13) .09(2) Uani 1.00000
C136 .1462(13) .5538(18) .2952(10) .073(17) Uani 1.00000
P2 .1818(3) .6688(3) .1495(2) .049(3) Uani 1.00000
C211 .1394(11) .7121(14) .0696(10) .060(15) Uani 1.00000
C212 .1434(12) .6735(12) .0163(13) .071(15) Uani 1.00000
C213 .1073(15) .7038(15) -.0448(11) .076(17) Uani 1.00000
C214 .0622(14) .7703(17) -.0537(11) .080(18) Uani 1.00000
C215 .0549(12) .8076(13) -.0024(13) .070(15) Uani 1.00000
C216 .0911(12) .7781(13) .0591(11) .062(15) Uani 1.00000
C221 .2682(13) .6124(13) .1445(10) .065(16) Uani 1.00000
C222 .2925(13) .5465(14) .1795(9) .058(15) Uani 1.00000
C223 .3656(16) .5086(13) .1841(11) .076(17) Uani 1.00000
C224 .4146(13) .5379(17) .1561(13) .08(2) Uani 1.00000
C225 .3944(17) .6076(17) .1252(12) .09(2) Uani 1.00000
C226 .3198(15) .6447(12) .1192(10) .070(16) Uani 1.00000
C231 .1006(13) .5942(13) .1378(10) .057(14) Uani 1.00000
C232 .0358(16) .6113(12) .1556(9) .061(15) Uani 1.00000
C233 -.0290(14) .5615(16) .1432(13) .084(18) Uani 1.00000
C234 -.0316(14) .4954(16) .1111(13) .086(19) Uani 1.00000
C235 .0316(18) .4794(13) .0924(10) .076(17) Uani 1.00000
C236 .0993(13) .5269(15) .1050(10) .064(16) Uani 1.00000
P3 -.2560(3) .9079(4) .1334(3) .076(4) Uani 1.00000
C311 -.2568(16) .9953(18) .0901(14) .08(2) Uani 1.00000
C312 -.2750(17) .9931(16) .0262(18) .11(2) Uani 1.00000
C313 -.2743(17) 1.060(3) -.0101(12) .12(2) Uani 1.00000
C314 -.248(2) 1.129(2) .022(2) .13(3) Uani 1.00000
C315 -.232(3) 1.132(3) .081(2) .20(4) Uani 1.00000
C316 -.236(2) 1.067(3) .1150(15) .14(3) Uani 1.00000
C321 -.3582(15) .8684(16) .0915(11) .094(8) Uiso 1.00000
C322 -.3652(18) .7983(19) .0602(14) .143(11) Uiso 1.00000
C323 -.446(2) .765(2) .0216(15) .189(14) Uiso 1.00000
C324 -.508(2) .808(3) .0273(17) .215(17) Uiso 1.00000
C325 -.501(2) .890(3) .0431(17) .203(15) Uiso 1.00000
C326 -.420(3) .921(2) .0807(17) .194(14) Uiso 1.00000
C0 -.2581(12) .9452(12) .2083(9) .079(15) Uani 1.00000
P4 -.2201(4) .8703(4) .2710(3) .078(4) Uani 1.00000
C411 -.2014(18) .927(2) .3433(13) .11(2) Uani 1.00000
C412 -.197(2) .883(3) .395(2) .21(4) Uani 1.00000
C413 -.177(3) .913(4) .453(2) .23(5) Uani 1.00000
C414 -.167(3) .992(3) .4590(17) .30(5) Uani 1.00000
C415 -.174(3) 1.0341(18) .409(3) .31(5) Uani 1.00000
C416 -.191(3) 1.001(3) .349(2) .24(5) Uani 1.00000
C421 -.3103(15) .812(2) .2637(13) .09(2) Uani 1.00000
C422 -.3209(17) .740(2) .2380(15) .12(2) Uani 1.00000
C423 -.388(2) .692(2) .232(2) .19(3) Uani 1.00000
C424 -.445(2) .726(3) .253(2) .16(3) Uani 1.00000
C425 -.444(2) .803(3) .271(2) .17(3) Uani 1.00000
C426 -.375(2) .8414(18) .2770(13) .12(2) Uani 1.00000
C01 .2357(12) .8863(13) .2103(15) .073(16) Uani 1.00000
C02 .2807(15) .8712(12) .2711(13) .070(15) Uani 1.00000
C03 .3448(13) .8175(14) .2795(11) .070(16) Uani 1.00000
C04 .3367(14) .8024(12) .2148(15) .066(16) Uani 1.00000
C05 .2690(17) .8413(18) .1758(12) .09(2) Uani 1.00000
H4 -.05425 .95559 .23095 .08700 Uiso 1.00000
H112 .38214 .72155 .43378 .08100 Uiso 1.00000
H113 .41368 .81002 .51305 .09400 Uiso 1.00000
H114 .31924 .90781 .51655 .08700 Uiso 1.00000
H115 .18568 .90597 .43339 .10700 Uiso 1.00000
H116 .15183 .80943 .35133 .09700 Uiso 1.00000
H122 .37839 .64916 .28200 .10300 Uiso 1.00000
H123 .49453 .55965 .32143 .11800 Uiso 1.00000
H124 .50048 .48012 .40960 .13400 Uiso 1.00000
H125 .40775 .48422 .45977 .12800 Uiso 1.00000
H126 .29343 .57132 .41835 .08800 Uiso 1.00000
H132 .12223 .69703 .38679 .11400 Uiso 1.00000
H133 .02195 .59987 .39359 .11900 Uiso 1.00000
H134 -.00031 .48396 .33572 .12900 Uiso 1.00000
H135 .07957 .45098 .27730 .11400 Uiso 1.00000
H136 .17984 .53941 .26903 .08500 Uiso 1.00000
H212 .17227 .62235 .02223 .09200 Uiso 1.00000
H213 .11416 .67834 -.08245 .08900 Uiso 1.00000
H214 .03512 .79431 -.09557 .08900 Uiso 1.00000
H215 .02217 .85650 -.00776 .07800 Uiso 1.00000
H216 .08458 .80464 .09759 .08100 Uiso 1.00000
H222 .25730 .52417 .20203 .08000 Uiso 1.00000
H223 .38234 .45864 .20829 .09400 Uiso 1.00000
H224 .46379 .51015 .15646 .09000 Uiso 1.00000
H225 .43468 .63102 .10748 .10600 Uiso 1.00000
H226 .30518 .69579 .09531 .08600 Uiso 1.00000
H232 .03600 .66116 .17773 .08500 Uiso 1.00000
H233 -.07488 .57470 .16003 .10200 Uiso 1.00000
H234 -.08080 .46040 .10049 .10800 Uiso 1.00000
H235 .02780 .42925 .07014 .09000 Uiso 1.00000
H236 .14381 .51147 .08997 .08500 Uiso 1.00000
H312 -.29247 .94014 .00407 .12300 Uiso 1.00000
H313 -.28911 1.05530 -.05702 .14300 Uiso 1.00000
H314 -.24589 1.17554 -.00399 .15600 Uiso 1.00000
H315 -.21555 1.18600 .10310 .22500 Uiso 1.00000
H316 -.22199 1.07525 .16187 .15500 Uiso 1.00000
H322 -.31431 .77296 .06731 .21100 Uiso 1.00000
H323 -.44592 .72302 -.00594 .23600 Uiso 1.00000
H324 -.55193 .77131 .02187 .33700 Uiso 1.00000
H325 -.55445 .91117 .02746 .23300 Uiso 1.00000
H0a -.31432 .96213 .20343 .08900 Uiso 1.00000
H0b -.22567 .99368 .22087 .08900 Uiso 1.00000
H412 -.21331 .82379 .38543 .25900 Uiso 1.00000
H413 -.16600 .88018 .49019 .24600 Uiso 1.00000
H414 -.15995 1.01626 .49849 .29400 Uiso 1.00000
H415 -.16520 1.08861 .41335 .32700 Uiso 1.00000
H416 -.18952 1.03648 .31108 .28200 Uiso 1.00000
H422 -.27607 .71840 .22482 .14700 Uiso 1.00000
H423 -.39568 .63931 .20764 .23200 Uiso 1.00000
H424 -.49044 .68987 .25306 .18700 Uiso 1.00000
H425 -.48893 .81996 .28273 .18900 Uiso 1.00000
H426 -.37184 .89734 .29199 .14800 Uiso 1.00000
H01 .18921 .92134 .19531 .08000 Uiso 1.00000
H02 .27230 .89547 .30984 .08400 Uiso 1.00000
H03 .38513 .79381 .31813 .08700 Uiso 1.00000
H04 .37316 .76958 .19982 .07600 Uiso 1.00000
H05 .24614 .84041 .12774 .10400 Uiso 1.00000
H326 -.41896 .97565 .08989 .25300 Uiso 1.00000

loop_
_atom_site_aniso_label
_atom_site_aniso_U_11
_atom_site_aniso_U_22
_atom_site_aniso_U_33
_atom_site_aniso_U_12
_atom_site_aniso_U_13
_atom_site_aniso_U_23
Ru1 .0412(9) .0508(13) .0490(11) .0007(11) .0151(8) -.0020(11)
Co2 .057(2) .096(3) .074(2) .004(2) .0282(18) -.003(2)
Co3 .063(2) .107(3) .075(3) .005(2) .031(2) -.001(2)
C21 .060(16) .17(3) .06(2) -.024(16) .016(15) -.020(19)
O21 .132(15) .136(16) .088(15) -.026(12) .062(12) -.012(12)
C22 .061(15) .09(3) .12(2) -.032(18) .048(15) -.02(2)
O22 .164(19) .102(18) .18(2) -.064(16) .060(15) -.049(16)
O31 .130(17) .23(2) .066(14) -.029(15) .004(12) .016(15)
C31 .062(17) .16(3) .06(2) -.006(17) .012(15) .01(2)
C32 .11(2) .06(2) .12(2) -.04(2) .029(17) -.03(2)
O32 .123(16) .088(17) .23(2) -.007(15) .057(15) .027(18)
C2 .045(13) .037(14) .063(14) -.004(11) .015(11) -.024(11)
C3 .068(16) .11(2) .026(13) .024(16) .026(12) .021(13)
C4 .042(13) .080(19) .081(17) -.009(13) .034(13) -.014(14)
P1 .051(4) .054(4) .050(4) .010(3) .016(3) -.000(3)
C111 .047(13) .044(16) .075(17) .006(14) .019(12) -.007(14)
C112 .088(18) .054(17) .055(16) .009(15) .031(14) -.011(15)
C113 .089(19) .10(2) .045(17) .020(18) .008(15) -.006(16)
C114 .12(2) .055(18) .040(16) -.013(17) .019(17) -.025(13)
C115 .11(2) .07(2) .08(2) .027(17) .047(18) -.029(16)
C116 .10(2) .08(2) .057(18) .031(17) .037(15) .028(15)
C121 .062(16) .069(19) .045(17) -.003(13) .014(14) -.001(13)
C122 .079(18) .09(2) .048(16) .014(16) .015(15) -.012(14)
C123 .040(15) .09(3) .13(3) .027(16) -.003(16) -.03(2)
C124 .12(3) .07(2) .10(3) .04(2) -.02(2) -.006(19)
C125 .09(2) .09(2) .10(3) .03(2) .001(19) -.009(18)
C126 .065(16) .06(2) .064(18) -.002(14) .013(14) -.003(14)
C131 .060(15) .043(17) .056(16) .008(13) .028(13) .009(13)
C132 .12(2) .10(2) .067(18) -.016(18) .051(17) .014(15)
C133 .12(2) .14(3) .09(2) -.01(2) .085(19) -.01(2)
C134 .10(2) .11(3) .14(3) .01(2) .07(2) .04(2)
C135 .06(2) .13(3) .10(2) -.001(18) .040(17) .008(19)
C136 .057(17) .09(2) .076(18) .010(15) .031(15) .003(17)
P2 .053(3) .048(4) .047(4) .006(3) .018(3) -.001(3)
C211 .036(13) .09(2) .043(16) -.019(13) .007(12) -.009(14)
C212 .087(17) .050(17) .068(19) .000(14) .020(16) .015(16)
C213 .096(19) .09(2) .042(17) .031(15) .020(14) -.009(15)
C214 .083(18) .12(3) .033(17) -.017(17) .009(14) .011(16)
C215 .048(13) .08(2) .066(19) -.006(13) .003(14) .046(17)
C216 .037(13) .067(19) .08(2) .008(12) .011(12) .014(14)
C221 .069(16) .06(2) .072(18) -.009(14) .038(14) .029(14)
C222 .075(17) .060(18) .050(15) -.003(14) .038(13) -.004(13)
C223 .068(19) .07(2) .10(2) .015(16) .040(16) -.017(14)
C224 .041(15) .08(2) .10(2) .021(16) .014(14) -.033(18)
C225 .11(2) .09(2) .09(2) -.00(2) .064(19) -.003(17)
C226 .075(17) .056(18) .082(19) .015(15) .030(15) -.003(13)
C231 .067(16) .047(17) .047(15) -.017(14) .009(13) -.021(12)
C232 .090(19) .042(17) .065(16) .016(15) .045(15) .007(12)
C233 .068(18) .04(2) .15(2) -.019(15) .052(17) .012(17)
C234 .051(17) .06(2) .13(2) .020(16) .013(16) .010(17)
C235 .08(2) .052(18) .083(19) -.002(17) .015(16) -.022(13)
C236 .065(16) .09(2) .049(16) -.016(15) .029(13) -.000(14)
P3 .066(4) .098(6) .066(5) .008(4) .025(4) -.003(4)
C311 .12(2) .08(2) .06(2) .021(18) .057(18) .008(18)
C312 .17(3) .08(2) .08(3) .01(2) .05(2) .008(19)
C313 .12(2) .19(4) .05(2) .02(3) .028(17) .04(3)
C314 .15(3) .10(3) .17(4) -.02(2) .09(3) .00(3)
C315 .32(5) .19(5) .07(3) -.10(4) .06(3) -.03(3)
C316 .22(4) .11(3) .11(3) .00(3) .07(3) .04(3)
C0 .082(16) .10(2) .054(16) .029(15) .027(13) -.001(15)
P4 .062(4) .109(6) .069(5) .008(4) .031(3) .001(5)
C411 .14(2) .15(3) .05(2) .03(2) .051(19) -.01(2)
C412 .19(4) .40(7) .08(3) -.09(4) .09(3) -.03(4)
C413 .24(4) .39(8) .09(4) .07(5) .09(4) .02(4)
C414 .37(6) .27(6) .12(4) .25(6) -.06(4) -.10(4)
C415 .51(8) .15(4) .13(4) .19(5) -.03(5) -.02(4)
C416 .42(7) .17(5) .12(4) .06(5) .07(4) -.07(4)
C421 .06(2) .10(3) .14(2) -.01(2) .056(17) .00(2)
C422 .06(2) .10(3) .20(3) .00(2) .04(2) .00(3)
C423 .10(3) .20(4) .28(4) -.02(3) .09(3) -.00(3)
C424 .10(3) .16(4) .23(4) .01(3) .08(3) .10(4)
C425 .06(2) .21(5) .26(4) .02(3) .07(2) .01(4)
C426 .08(2) .15(3) .13(3) -.01(2) .03(2) -.01(2)
C01 .038(14) .054(18) .09(2) .004(13) -.019(15) -.006(16)
C02 .041(13) .060(17) .11(2) .010(14) .030(15) .012(17)
C03 .061(16) .09(2) .065(18) -.007(15) .025(14) .003(16)
C04 .053(15) .056(17) .11(2) -.029(13) .050(16) -.032(16)
C05 .07(2) .10(2) .09(2) -.021(18) .005(17) -.015(18)

loop_
_atom_type_symbol
_atom_type_oxidation_number
_atom_type_number_in_cell
_atom_type_scat_dispersion_real
_atom_type_scat_dispersion_imag
_atom_type_scat_source
C 0 296 .002 .002 'Int Tables Vol IV Tables 2.2B and 2.3.1'
H 0 232 0 0 'Int Tables Vol IV Tables 2.2B and 2.3.1'
Co 0 8 .299 .973 'Int Tables Vol IV Tables 2.2B and 2.3.1'
O 0 16 .008 .006 'Int Tables Vol IV Tables 2.2B and 2.3.1'
P 0 16 .09 .095 'Int Tables Vol IV Tables 2.2B and 2.3.1'
Ru 0 4 -1.42 .836 'Int Tables Vol IV Tables 2.2B and 2.3.1'

loop_
_geom_angle_atom_site_label_1
_geom_angle_atom_site_label_2
_geom_angle_atom_site_label_3
_geom_angle
C1 Ru1 P1 88.6(5)
C1 Ru1 P2 92.3(5)
C1 Ru1 C01 88.2(8)
C1 Ru1 C02 99.5(9)
C1 Ru1 C03 134.7(8)
C1 Ru1 C04 147.9(7)
C1 Ru1 C05 113.4(9)
P1 Ru1 P2 102.3(2)
P1 Ru1 C01 134.8(8)
P1 Ru1 C02 101.8(7)
P1 Ru1 C03 90.2(6)
P1 Ru1 C04 117.8(7)
P1 Ru1 C05 151.6(6)
P2 Ru1 C01 122.9(8)
P2 Ru1 C02 153.4(8)
P2 Ru1 C03 132.0(7)
P2 Ru1 C04 98.9(7)
P2 Ru1 C05 94.9(7)
C01 Ru1 C02 35.0(9)
C01 Ru1 C03 61.9(8)
C01 Ru1 C04 60.5(9)
C01 Ru1 C05 36.1(12)
C02 Ru1 C03 36.9(9)
C02 Ru1 C04 59.4(11)
C02 Ru1 C05 58.6(11)
C03 Ru1 C04 37.3(10)
C03 Ru1 C05 61.7(9)
C04 Ru1 C05 36.0(9)
Co3 Co2 C21 149.1(7)
Co3 Co2 C22 93.7(9)
Co3 Co2 C3 52.6(7)
Co3 Co2 C4 51.9(7)
Co3 Co2 P3 99.5(2)
C21 Co2 C22 101.5(13)
C21 Co2 C3 96.6(10)
C21 Co2 C4 104.0(11)
C21 Co2 P3 101.3(8)
C22 Co2 C3 110.9(10)
C22 Co2 C4 142.7(10)
C22 Co2 P3 107.7(8)
C3 Co2 C4 39.6(9)
C3 Co2 P3 132.8(7)
C4 Co2 P3 93.5(7)
Co2 Co3 C31 148.1(9)
Co2 Co3 C32 102.9(9)
Co2 Co3 C3 51.0(5)
Co2 Co3 C4 50.4(6)
Co2 Co3 P4 94.0(2)
C31 Co3 C32 99.2(12)
C31 Co3 C3 100.0(10)
C31 Co3 C4 99.5(11)
C31 Co3 P4 101.3(9)
C32 Co3 C3 109.1(13)
C32 Co3 C4 145.3(13)
C32 Co3 P4 106.9(11)
C3 Co3 C4 38.7(10)
C3 Co3 P4 134.2(7)
C4 Co3 P4 97.7(7)
Co2 C21 O21 177(2)
Co2 C22 O22 176(2)
Co3 C31 O31 178(2)
Co3 C32 O32 176(2)
Ru1 C1 C2 168.0(15)
C1 C2 C3 177.0(18)
Co2 C3 Co3 76.4(8)
Co2 C3 C2 134.5(15)
Co2 C3 C4 69.0(11)
Co3 C3 C2 133.1(15)
Co3 C3 C4 69.5(15)
C2 C3 C4 145(2)
Co2 C4 Co3 77.7(8)
Co2 C4 C3 71.4(12)
Co2 C4 H4 145.5(16)
Co3 C4 C3 71.9(14)
Co3 C4 H4 133.2(17)
C3 C4 H4 127(2)
Ru1 P1 C111 107.2(7)
Ru1 P1 C121 117.5(9)
Ru1 P1 C131 122.7(7)
C111 P1 C121 102.5(9)
C111 P1 C131 104.9(11)
C121 P1 C131 99.7(10)
P1 C111 C112 123.4(18)
P1 C111 C116 121.0(14)
C112 C111 C116 115(2)
C111 C112 C113 123(2)
C111 C112 H112 119(2)
C113 C112 H112 117(2)
C112 C113 C114 122(2)
C112 C113 H113 118(3)
C114 C113 H113 120(2)
C113 C114 C115 116(2)
C113 C114 H114 122(2)
C115 C114 H114 122(3)
C114 C115 C116 121(2)
C114 C115 H115 120(2)
C116 C115 H115 119(2)
C111 C116 C115 122.4(19)
C111 C116 H116 118(2)
C115 C116 H116 120(2)
P1 C121 C122 122.7(17)
P1 C121 C126 119(2)
C122 C121 C126 118(2)
C121 C122 C123 120(2)
C121 C122 H122 119(2)
C123 C122 H122 121(3)
C122 C123 C124 119(3)
C122 C123 H123 120(3)
C124 C123 H123 120(3)
C123 C124 C125 121(3)
C123 C124 H124 119(4)
C125 C124 H124 120(3)
C124 C125 C126 119(3)
C124 C125 H125 118(3)
C126 C125 H125 122(3)
C121 C126 C125 122(3)
C121 C126 H126 120(2)
C125 C126 H126 118(3)
P1 C131 C132 123.0(18)
P1 C131 C136 119(2)
C132 C131 C136 118(2)
C131 C132 C133 117(2)
C131 C132 H132 122(3)
C133 C132 H132 121(3)
C132 C133 C134 121(3)
C132 C133 H133 120(3)
C134 C133 H133 119(3)
C133 C134 C135 122(3)
C133 C134 H134 117(4)
C135 C134 H134 121(3)
C134 C135 C136 120(3)
C134 C135 H135 120(3)
C136 C135 H135 120(3)
C131 C136 C135 123(3)
C131 C136 H136 118(3)
C135 C136 H136 119(3)
Ru1 P2 C211 112.8(8)
Ru1 P2 C221 112.1(7)
Ru1 P2 C231 126.4(8)
C211 P2 C221 101.7(11)
C211 P2 C231 97.1(9)
C221 P2 C231 103.4(10)
P2 C211 C212 121.4(17)
P2 C211 C216 120.3(18)
C212 C211 C216 117.4(19)
C211 C212 C213 122(2)
C211 C212 H212 119(2)
C213 C212 H212 119(3)
C212 C213 C214 119(2)
C212 C213 H213 122(2)
C214 C213 H213 119(2)
C213 C214 C215 120(2)
C213 C214 H214 123(3)
C215 C214 H214 117(3)
C214 C215 C216 121(2)
C214 C215 H215 121(3)
C216 C215 H215 118(3)
C211 C216 C215 120(2)
C211 C216 H216 118(2)
C215 C216 H216 122(2)
P2 C221 C222 120(2)
P2 C221 C226 120.1(17)
C222 C221 C226 118(2)
C221 C222 C223 121(2)
C221 C222 H222 119(2)
C223 C222 H222 120(2)
C222 C223 C224 121(2)
C222 C223 H223 121(3)
C224 C223 H223 118(3)
C223 C224 C225 119(3)
C223 C224 H224 122(3)
C225 C224 H224 120(3)
C224 C225 C226 120(3)
C224 C225 H225 117(3)
C226 C225 H225 122(3)
C221 C226 C225 121(2)
C221 C226 H226 120(2)
C225 C226 H226 119(3)
P2 C231 C232 118.9(16)
P2 C231 C236 122(2)
C232 C231 C236 119(2)
C231 C232 C233 122(2)
C231 C232 H232 119(2)
C233 C232 H232 120(3)
C232 C233 C234 120(3)
C232 C233 H233 119(3)
C234 C233 H233 120(2)
C233 C234 C235 118(2)
C233 C234 H234 120(3)
C235 C234 H234 122(3)
C234 C235 C236 124(2)
C234 C235 H235 115(3)
C236 C235 H235 121(3)
C231 C236 C235 117(2)
C231 C236 H236 123(2)
C235 C236 H236 120(2)
Co2 P3 C311 115.0(10)
Co2 P3 C321 120.4(9)
Co2 P3 C0 109.4(6)
C311 P3 C321 102.6(12)
C311 P3 C0 102.2(13)
C321 P3 C0 105.4(11)
P3 C311 C312 121(2)
P3 C311 C316 126(3)
C312 C311 C316 113(3)
C311 C312 C313 123(3)
C311 C312 H312 117(3)
C313 C312 H312 120(4)
C312 C313 C314 118(3)
C312 C313 H313 120(4)
C314 C313 H313 121(4)
C313 C314 C315 119(4)
C313 C314 H314 118(5)
C315 C314 H314 123(4)
C314 C315 C316 121(4)
C314 C315 H315 117(4)
C316 C315 H315 122(4)
C311 C316 C315 126(3)
C311 C316 H316 120(4)
C315 C316 H316 115(4)
P3 C321 C322 119(2)
P3 C321 C326 114(2)
C322 C321 C326 125(2)
C321 C322 C323 122(3)
C321 C322 H322 114(3)
C323 C322 H322 124(3)
C322 C323 C324 112(3)
C322 C323 H323 117(4)
C324 C323 H323 131(4)
C323 C324 C325 123(4)
C323 C324 H324 105(4)
C325 C324 H324 132(5)
C324 C325 C326 119(3)
C324 C325 H325 107(4)
C326 C325 H325 134(4)
C321 C326 C325 114(3)
C321 C326 H326 132(4)
C325 C326 H326 114(4)
P3 C0 P4 109.9(12)
P3 C0 H0a 110.7(12)
P3 C0 H0b 111.1(18)
P4 C0 H0a 110.9(17)
P4 C0 H0b 111.0(12)
H0a C0 H0b 103(2)
Co3 P4 C0 110.1(8)
Co3 P4 C411 111.8(10)
Co3 P4 C421 122.3(11)
C0 P4 C411 102.2(14)
C0 P4 C421 104.6(11)
C411 P4 C421 103.9(16)
P4 C411 C412 114(3)
P4 C411 C416 126(3)
C412 C411 C416 120(4)
C411 C412 C413 122(5)
C411 C412 H412 116(4)
C413 C412 H412 122(5)
C412 C413 C414 117(5)
C412 C413 H413 121(6)
C414 C413 H413 121(4)
C413 C414 C415 120(4)
C413 C414 H414 120(5)
C415 C414 H414 120(6)
C414 C415 C416 122(4)
C414 C415 H415 120(6)
C416 C415 H415 118(6)
C411 C416 C415 118(4)
C411 C416 H416 122(4)
C415 C416 H416 120(5)
P4 C421 C422 121(3)
P4 C421 C426 123(3)
C422 C421 C426 116(3)
C421 C422 C423 124(3)
C421 C422 H422 118(3)
C423 C422 H422 118(4)
C422 C423 C424 113(4)
C422 C423 H423 120(4)
C424 C423 H423 126(4)
C423 C424 C425 125(4)
C423 C424 H424 114(4)
C425 C424 H424 122(5)
C424 C425 C426 115(4)
C424 C425 H425 116(4)
C426 C425 H425 129(5)
C421 C426 C425 126(3)
C421 C426 H426 119(4)
C425 C426 H426 116(4)
Ru1 C01 C02 71.3(14)
Ru1 C01 C05 69.5(16)
Ru1 C01 H01 122.7(17)
C02 C01 C05 105(2)
C02 C01 H01 126(3)
C05 C01 H01 129(3)
Ru1 C02 C01 73.7(13)
Ru1 C02 C03 73.1(12)
Ru1 C02 H02 122(2)
C01 C02 C03 114(3)
C01 C02 H02 125(2)
C03 C02 H02 120(2)
Ru1 C03 C02 69.9(12)
Ru1 C03 C04 71.3(12)
Ru1 C03 H03 120.6(18)
C02 C03 C04 102(2)
C02 C03 H03 132(3)
C04 C03 H03 126(2)
Ru1 C04 C03 71.4(16)
Ru1 C04 C05 69.1(17)
Ru1 C04 H04 125.1(16)
C03 C04 C05 108(2)
C03 C04 H04 127(2)
C05 C04 H04 125(3)
Ru1 C05 C01 74.4(18)
Ru1 C05 C04 74.9(18)
Ru1 C05 H05 120(2)
C01 C05 C04 111(2)
C01 C05 H05 122(3)
C04 C05 H05 127(3)

loop_
_geom_bond_atom_site_label_1
_geom_bond_atom_site_label_2
_geom_bond_distance
Ru1 C1 2.01(2)
Ru1 P1 2.292(6)
Ru1 P2 2.289(5)
Ru1 C01 2.23(2)
Ru1 C02 2.20(2)
Ru1 C03 2.24(2)
Ru1 C04 2.24(3)
Ru1 C05 2.17(3)
Co2 Co3 2.451(5)
Co2 C21 1.71(3)
Co2 C22 1.84(3)
Co2 C3 1.961(18)
Co2 C4 1.93(2)
Co2 P3 2.213(7)
Co3 C31 1.72(2)
Co3 C32 1.82(3)
Co3 C3 2.00(2)
Co3 C4 1.98(2)
Co3 P4 2.212(8)
C21 O21 1.17(4)
C22 O22 1.11(3)
O31 C31 1.17(3)
C32 O32 1.11(3)
C1 C2 1.19(3)
C2 C3 1.43(3)
C3 C4 1.32(3)
C4 H4 1.02(2)
P1 C111 1.81(2)
P1 C121 1.84(2)
P1 C131 1.79(2)
C111 C112 1.38(3)
C111 C116 1.36(3)
C112 C113 1.34(3)
C112 H112 .99(2)
C113 C114 1.37(4)
C113 H113 .99(2)
C114 C115 1.39(3)
C114 H114 .98(2)
C115 C116 1.39(3)
C115 H115 .99(3)
C116 H116 1.018(19)
C121 C122 1.36(4)
C121 C126 1.39(3)
C122 C123 1.41(3)
C122 H122 .97(2)
C123 C124 1.39(5)
C123 H123 1.03(3)
C124 C125 1.33(5)
C124 H124 .95(3)
C125 C126 1.38(4)
C125 H125 1.02(3)
C126 H126 1.01(3)
C131 C132 1.40(4)
C131 C136 1.39(4)
C132 C133 1.43(4)
C132 H132 1.03(2)
C133 C134 1.37(5)
C133 H133 1.01(3)
C134 C135 1.29(5)
C134 H134 1.01(3)
C135 C136 1.38(4)
C135 H135 1.00(3)
C136 H136 1.00(3)
P2 C211 1.83(2)
P2 C221 1.83(2)
P2 C231 1.86(2)
C211 C212 1.39(4)
C211 C216 1.38(3)
C212 C213 1.39(3)
C212 H212 1.00(2)
C213 C214 1.36(4)
C213 H213 1.00(3)
C214 C215 1.36(4)
C214 H214 .98(2)
C215 C216 1.39(3)
C215 H215 1.00(2)
C216 H216 1.02(2)
C221 C222 1.36(3)
C221 C226 1.35(4)
C222 C223 1.40(4)
C222 H222 1.00(3)
C223 C224 1.33(4)
C223 H223 1.00(2)
C224 C225 1.36(4)
C224 H224 .98(3)
C225 C226 1.41(4)
C225 H225 1.01(3)
C226 H226 1.01(2)
C231 C232 1.36(4)
C231 C236 1.37(3)
C232 C233 1.36(3)
C232 H232 .99(2)
C233 C234 1.34(4)
C233 H233 1.03(3)
C234 C235 1.34(4)
C234 H234 1.00(2)
C235 C236 1.38(4)
C235 H235 .99(2)
C236 H236 .99(3)
P3 C311 1.78(3)
P3 C321 1.82(2)
P3 C0 1.81(2)
C311 C312 1.35(5)
C311 C316 1.34(5)
C312 C313 1.40(5)
C312 H312 1.03(3)
C313 C314 1.38(6)
C313 H313 .99(3)
C314 C315 1.27(7)
C314 H314 .99(4)
C315 C316 1.37(6)
C315 H315 1.03(4)
C316 H316 1.00(3)
C321 C322 1.38(4)
C321 C326 1.35(5)
C322 C323 1.47(4)
C322 H322 .95(3)
C323 C324 1.36(6)
C323 H323 .95(4)
C324 C325 1.44(6)
C324 H324 .97(4)
C325 C326 1.46(5)
C325 H325 .95(4)
C326 H326 .97(4)
C0 P4 1.84(2)
C0 H0a .99(2)
C0 H0b .99(2)
P4 C411 1.81(3)
P4 C421 1.82(3)
C411 C412 1.36(6)
C411 C416 1.30(7)
C412 C413 1.33(7)
C412 H412 1.05(5)
C413 C414 1.37(8)
C413 H413 .96(5)
C414 C415 1.30(7)
C414 H414 .95(4)
C415 C416 1.40(8)
C415 H415 .95(3)
C416 H416 1.05(5)
C421 C422 1.35(5)
C421 C426 1.36(5)
C422 C423 1.41(5)
C422 H422 1.00(3)
C423 C424 1.38(7)
C423 H423 1.04(4)
C424 C425 1.38(7)
C424 H424 1.01(5)
C425 C426 1.34(6)
C425 H425 .97(5)
C426 H426 1.01(3)
C01 C02 1.33(4)
C01 C05 1.36(4)
C01 H01 .97(2)
C02 C03 1.41(3)
C02 H02 1.02(3)
C03 C04 1.43(4)
C03 H03 .99(2)
C04 C05 1.37(3)
C04 H04 1.00(3)
C05 H05 1.01(2)

loop_
_geom_contact_atom_site_label_1
_geom_contact_atom_site_label_2
_geom_contact_distance
_geom_contact_site_symmetry_2
Ru1 C2 3.19(2) .
Ru1 C111 3.32(2) .
Ru1 C121 3.54(2) .
Ru1 C131 3.59(2) .
Ru1 C211 3.44(2) .
Ru1 C216 3.69(2) .
Ru1 C221 3.43(2) .
Ru1 H122 3.1750(16) .
Ru1 H216 3.1583(14) .
Ru1 H01 2.8703(17) .
Ru1 H02 2.8783(16) .
Ru1 H03 2.8721(14) .
Ru1 H04 2.9284(19) .
Ru1 H05 2.8082(18) .
Co2 O21 2.88(2) .
Co2 O22 2.95(2) .
Co2 C32 3.36(3) .
Co2 C2 3.137(17) .
Co2 C311 3.38(3) .
Co2 C321 3.51(2) .
Co2 C0 3.29(2) .
Co2 P4 3.414(9) .
Co2 H4 2.830(3) .
Co2 H322 3.053(3) .
Co3 C22 3.16(3) .
Co3 O31 2.887(16) .
Co3 O32 2.92(2) .
Co3 C2 3.16(2) .
Co3 P3 3.562(6) .
Co3 C0 3.33(2) .
Co3 C411 3.34(4) .
Co3 C421 3.54(3) .
Co3 H4 2.773(4) .
Co3 H422 3.251(3) .
C21 C22 2.75(4) .
C21 C3 2.75(3) .
C21 C4 2.87(3) .
C21 P3 3.05(3) .
O21 P3 3.95(2) .
O21 H124 2.474(17) 2
C22 C32 2.99(4) .
C22 P3 3.28(3) .
C22 H322 2.38(2) .
O22 H233 2.61(2) .
O22 H322 2.65(2) .
O22 H415 2.61(2) '2 445'
O31 P4 3.950(17) .
O31 H323 2.474(18) '4 565'
C31 C32 2.69(4) .
C31 C3 2.86(3) .
C31 C4 2.82(3) .
C31 P4 3.06(2) .
C32 P4 3.25(3) .
C32 H422 2.63(3) .
C1 C3 2.62(3) .
C1 P1 3.012(16) .
C1 P2 3.11(2) .
C1 C01 2.95(3) .
C1 H216 2.695(18) .
C1 H232 2.439(17) .
C2 C4 2.62(3) .
C2 P1 3.921(17) .
C2 H232 2.696(18) .
C3 P3 3.83(2) .
C3 P4 3.88(3) .
C3 H4 2.09(2) .
C4 P3 3.026(18) .
C4 P4 3.16(2) .
P1 C112 2.82(2) .
P1 C116 2.77(3) .
P1 C122 2.82(3) .
P1 C126 2.80(2) .
P1 C132 2.80(3) .
P1 C136 2.75(3) .
P1 P2 3.566(7) .
P1 C02 3.49(2) .
P1 C03 3.21(3) .
P1 C04 3.88(3) .
P1 H112 2.935(4) .
P1 H116 2.842(6) .
P1 H122 2.907(6) .
P1 H126 2.895(5) .
P1 H132 2.974(6) .
P1 H136 2.817(5) .
P1 H02 3.632(6) .
P1 H03 3.137(6) .
C111 C113 2.39(3) .
C111 C114 2.83(3) .
C111 C115 2.41(4) .
C111 C121 2.85(3) .
C111 C131 2.86(3) .
C111 H112 2.05(2) .
C111 H116 2.04(2) .
C111 H132 2.66(2) .
C112 C114 2.37(4) .
C112 C115 2.69(4) .
C112 C116 2.31(3) .
C112 H113 2.00(2) .
C113 C115 2.33(3) .
C113 C116 2.70(3) .
C113 H112 1.99(3) .
C113 H114 2.06(3) .
C114 C116 2.41(3) .
C114 H113 2.05(3) .
C114 H115 2.06(3) .
C115 H114 2.08(2) .
C115 H116 2.10(2) .
C116 H115 2.07(3) .
C116 H132 2.46(3) .
C121 C123 2.40(4) .
C121 C124 2.77(4) .
C121 C125 2.43(3) .
C121 C131 2.78(3) .
C121 H112 2.56(2) .
C121 H122 2.02(3) .
C121 H126 2.09(3) .
C122 C124 2.42(4) .
C122 C125 2.77(4) .
C122 C126 2.36(4) .
C122 H123 2.13(3) .
C123 C125 2.37(5) .
C123 C126 2.72(4) .
C123 H122 2.09(3) .
C123 H124 2.03(3) .
C124 C126 2.33(4) .
C124 H123 2.11(4) .
C124 H125 2.03(4) .
C125 H124 1.98(4) .
C125 H126 2.05(3) .
C126 H125 2.11(2) .
C131 C133 2.41(4) .
C131 C134 2.78(4) .
C131 C135 2.43(4) .
C131 H126 2.680(18) .
C131 H132 2.12(3) .
C131 H136 2.06(2) .
C132 C134 2.44(4) .
C132 C135 2.79(4) .
C132 C136 2.38(4) .
C132 H133 2.12(3) .
C133 C135 2.32(5) .
C133 C136 2.69(4) .
C133 H132 2.15(3) .
C133 H134 2.05(3) .
C134 C136 2.31(5) .
C134 H133 2.06(4) .
C134 H135 1.98(4) .
C135 H134 2.01(3) .
C135 H136 2.07(3) .
C136 H135 2.07(3) .
P2 C212 2.82(3) .
P2 C216 2.80(2) .
P2 C222 2.77(2) .
P2 C226 2.76(3) .
P2 C232 2.78(3) .
P2 C236 2.82(3) .
P2 C01 3.97(2) .
P2 C04 3.44(2) .
P2 C05 3.28(3) .
P2 H122 3.656(4) .
P2 H136 3.493(6) .
P2 H212 2.914(6) .
P2 H216 2.871(5) .
P2 H222 2.858(5) .
P2 H226 2.872(6) .
P2 H232 2.841(6) .
P2 H236 2.980(5) .
P2 H04 3.566(5) .
P2 H05 3.252(6) .
C211 C213 2.43(3) .
C211 C214 2.79(3) .
C211 C215 2.40(3) .
C211 C221 2.84(3) .
C211 C231 2.77(3) .
C211 H212 2.07(2) .
C211 H216 2.07(2) .
C212 C214 2.37(3) .
C212 C215 2.72(3) .
C212 C216 2.37(3) .
C212 H213 2.09(3) .
C213 C215 2.36(4) .
C213 C216 2.76(4) .
C213 H212 2.07(2) .
C213 H214 2.06(2) .
C214 C216 2.40(3) .
C214 H213 2.04(3) .
C214 H215 2.06(3) .
C215 H214 2.01(3) .
C215 H216 2.11(3) .
C216 H215 2.05(2) .
C221 C223 2.40(3) .
C221 C224 2.79(3) .
C221 C225 2.40(4) .
C221 C231 2.90(3) .
C221 H212 2.65(2) .
C221 H222 2.04(2) .
C221 H226 2.05(2) .
C222 C224 2.38(4) .
C222 C225 2.71(4) .
C222 C226 2.32(3) .
C222 H223 2.10(2) .
C223 C225 2.32(4) .
C223 C226 2.72(3) .
C223 H222 2.09(3) .
C223 H224 2.03(3) .
C224 C226 2.41(3) .
C224 H223 2.00(3) .
C224 H225 2.04(3) .
C225 H224 2.04(3) .
C225 H226 2.10(3) .
C226 H225 2.13(3) .
C231 C233 2.38(4) .
C231 C234 2.75(3) .
C231 C235 2.34(3) .
C231 H232 2.03(2) .
C231 H236 2.08(2) .
C232 C234 2.34(3) .
C232 C235 2.66(3) .
C232 C236 2.35(4) .
C232 H233 2.07(3) .
C233 C235 2.30(4) .
C233 C236 2.74(4) .
C233 H232 2.04(3) .
C233 H234 2.03(3) .
C234 C236 2.40(4) .
C234 H233 2.06(3) .
C234 H235 1.98(3) .
C235 H234 2.06(3) .
C235 H236 2.06(3) .
C236 H235 2.07(2) .
P3 C312 2.73(4) .
P3 C316 2.80(4) .
P3 C322 2.76(3) .
P3 C325 4.02(4) .
P3 C326 2.68(4) .
P3 P4 2.991(10) .
P3 C421 3.76(3) .
P3 H4 3.507(5) .
P3 H312 2.794(7) .
P3 H316 2.956(7) .
P3 H322 2.741(6) .
P3 H0a 2.353(7) .
P3 H0b 2.356(7) .
P3 H326 2.899(6) .
C311 C313 2.42(5) .
C311 C314 2.80(5) .
C311 C315 2.42(5) .
C311 C321 2.81(4) .
C311 C0 2.80(4) .
C311 H312 2.03(3) .
C311 H316 2.04(3) .
C312 C314 2.39(5) .
C312 C315 2.67(5) .
C312 C316 2.25(5) .
C312 H313 2.09(4) .
C313 C315 2.29(5) .
C313 C316 2.64(4) .
C313 H312 2.11(5) .
C313 H314 2.05(5) .
C314 C316 2.29(6) .
C314 H313 2.08(4) .
C314 H315 1.96(5) .
C315 H314 1.99(4) .
C315 H316 2.01(5) .
C316 H315 2.11(4) .
C316 H0b 2.64(4) .
C321 C323 2.49(4) .
C321 C324 2.70(4) .
C321 C325 2.35(5) .
C321 C0 2.89(3) .
C321 P4 3.88(2) .
C321 H322 1.97(3) .
C321 H326 2.12(3) .
C322 C324 2.34(5) .
C322 C325 2.75(5) .
C322 C326 2.42(5) .
C322 H323 2.08(3) .
C323 C325 2.46(6) .
C323 C326 2.94(5) .
C323 H322 2.15(4) .
C323 H324 1.86(4) .
C324 C326 2.49(5) .
C324 H323 2.11(5) .
C324 H325 1.94(5) .
C325 H324 2.21(4) .
C325 H326 2.05(4) .
C326 H325 2.23(4) .
C0 C411 2.85(3) .
C0 C421 2.90(4) .
C0 H316 2.64(2) .
C0 H416 2.686(19) .
P4 C412 2.67(5) .
P4 C413 3.95(4) .
P4 C415 4.04(5) .
P4 C416 2.78(5) .
P4 C422 2.77(3) .
P4 C426 2.79(4) .
P4 H4 3.638(7) .
P4 H0a 2.384(6) .
P4 H0b 2.383(7) .
P4 H412 2.652(7) .
P4 H416 2.980(6) .
P4 H422 2.845(6) .
P4 H426 2.893(7) .
C411 C413 2.36(5) .
C411 C414 2.69(5) .
C411 C415 2.30(6) .
C411 C421 2.86(4) .
C411 H412 2.05(4) .
C411 H416 2.06(4) .
C412 C414 2.31(7) .
C412 C415 2.63(6) .
C412 C416 2.31(7) .
C412 H413 2.01(5) .
C413 C415 2.31(7) .
C413 C416 2.73(7) .
C413 H412 2.09(5) .
C413 H414 2.01(6) .
C414 C416 2.36(6) .
C414 H413 2.04(6) .
C414 H415 1.96(5) .
C415 H414 1.95(7) .
C415 H416 2.12(7) .
C416 H415 2.02(5) .
C421 C423 2.44(5) .
C421 C424 2.72(5) .
C421 C425 2.40(5) .
C421 H412 2.65(2) .
C421 H422 2.03(3) .
C421 H426 2.04(3) .
C422 C424 2.33(6) .
C422 C425 2.73(6) .
C422 C426 2.29(5) .
C422 H423 2.13(3) .
C423 C425 2.44(7) .
C423 C426 2.74(5) .
C423 H422 2.07(5) .
C423 H424 2.01(5) .
C424 C426 2.29(5) .
C424 H423 2.15(5) .
C424 H425 2.00(5) .
C425 H424 2.09(5) .
C425 H426 2.00(5) .
C426 H425 2.08(4) .
C01 C03 2.30(3) .
C01 C04 2.25(3) .
C01 H02 2.10(3) .
C01 H05 2.08(3) .
C02 C04 2.20(4) .
C02 C05 2.14(4) .
C02 H01 2.05(2) .
C02 H03 2.19(2) .
C03 C05 2.26(3) .
C03 H02 2.12(3) .
C03 H04 2.18(3) .
C04 H03 2.17(3) .
C04 H05 2.12(2) .
C05 H01 2.11(3) .
C05 H04 2.10(3) .
H112 H113 2.2511(3) .
H113 H114 2.3750(3) .
H115 H116 2.3877(3) .
H115 H414 2.1957(3) '3 576'
H116 H132 2.2184(3) .
H123 H124 2.3758(3) .
H124 H125 2.2849(3) .
H125 H126 2.3970(3) .
H133 H134 2.3306(3) .
H134 H135 2.3054(3) .
H135 H136 2.3757(3) .
H136 H222 2.3744(3) .
H212 H213 2.3981(4) .
H213 H214 2.3795(3) .
H214 H215 2.3240(3) .
H215 H216 2.3894(4) .
H222 H02 2.2624(4) '2 545'
H223 H224 2.3153(3) .
H224 H225 2.3167(3) .
H232 H233 2.3573(3) .
H233 H234 2.3551(3) .
H234 H235 2.2995(3) .
H235 H236 2.3761(3) .
H313 H314 2.3657(3) .
H314 H315 2.2742(4) .
H315 H316 2.3399(3) .
H316 H0b 1.9444(2) .
H323 H324 2.3121(3) .
H0a H0b 1.5515(2) .
H0b H416 2.0285(3) .
H412 H413 2.3969(4) .
H413 H414 2.3424(4) .
H414 H415 2.2534(3) .
H415 H416 2.3553(4) .
H423 H424 2.3995(3) .
H424 H425 2.3275(4) .
H425 H426 2.3844(3) .
